data_1100673
loop_
_publ_author_name
'Sekine, Akiko'
'Mitsumori, Takahiro'
'Uekusa, Hidehiro'
'Ohashi, Yuji'
'Yagi, Minoru'

_publ_section_title
;
 Crystal Structure of a Host-guest Complex of 4,4'-Ethylidenebisphenol
 and 5-Chloro-2-methyl-4-isothiazoline-3-one
;
_journal_name_full
;
 Analytical Sciences: X-ray Structure Analysis Online
;
_journal_page_first x47
_journal_page_last x48
_journal_paper_doi 10.2116/analscix.19.x47
_journal_volume 19
_journal_year 2003
_chemical_formula_sum 'C12 H12 Cl N O6 S'
_chemical_formula_weight 333.74
_chemical_name_common 'CMI gallate'
_chemical_name_systematic
;
5-chloro-2-methylisothiazol-3(2H)-one methyl 1,3,4,5-trihydroxybenzoate
;
_space_group_IT_number 14
_symmetry_cell_setting monoclinic
_symmetry_space_group_name_Hall '-P 2yab'
_symmetry_space_group_name_H-M 'P 1 21/a 1'
_atom_sites_solution_hydrogens geom
_atom_sites_solution_primary direct
_atom_sites_solution_secondary difmap
_cell_angle_alpha 90.00
_cell_angle_beta 96.856(10)
_cell_angle_gamma 90.00
_cell_formula_units_Z 4
_cell_length_a 12.402(2)
_cell_length_b 10.257(2)
_cell_length_c 11.295(3)
_cell_measurement_reflns_used 25
_cell_measurement_temperature 296(2)
_cell_measurement_theta_max 30.0
_cell_measurement_theta_min 25.0
_cell_volume 1426.5(5)
_diffrn_ambient_temperature 296(2)
_diffrn_detector_area_resol_mean ?
_diffrn_measured_fraction_theta_full 0.999
_diffrn_measured_fraction_theta_max 0.999
_diffrn_measurement_device_type 'Rigaku AFC-5R'
_diffrn_measurement_method '\q-2\q scan'
_diffrn_radiation_monochromator graphite
_diffrn_radiation_source 'Rigaku rotating anode'
_diffrn_radiation_type MoK\a
_diffrn_radiation_wavelength 0.71073
_diffrn_reflns_av_R_equivalents 0.0191
_diffrn_reflns_av_sigmaI/netI 0.0379
_diffrn_reflns_limit_h_max 16
_diffrn_reflns_limit_h_min -16
_diffrn_reflns_limit_k_max 13
_diffrn_reflns_limit_k_min 0
_diffrn_reflns_limit_l_max 14
_diffrn_reflns_limit_l_min 0
_diffrn_reflns_number 3758
_diffrn_reflns_theta_full 27.51
_diffrn_reflns_theta_max 27.51
_diffrn_reflns_theta_min 1.82
_diffrn_standards_decay_% -2.1
_diffrn_standards_interval_count 150
_diffrn_standards_number 3
_exptl_absorpt_coefficient_mu 0.440
_exptl_absorpt_correction_T_max 1.0
_exptl_absorpt_correction_T_min 0.9675
_exptl_absorpt_correction_type psi-scan
_exptl_absorpt_process_details North
_exptl_crystal_colour colourless
_exptl_crystal_density_diffrn 1.554
_exptl_crystal_density_method 'not measured'
_exptl_crystal_description block
_exptl_crystal_F_000 688
_exptl_crystal_preparation
;
recrystallized from methanol solution
;
_exptl_crystal_size_max 0.2
_exptl_crystal_size_mid 0.2
_exptl_crystal_size_min 0.3
_refine_diff_density_max 0.246
_refine_diff_density_min -0.245
_refine_diff_density_rms 0.045
_refine_ls_extinction_coef 0.030(3)
_refine_ls_extinction_expression Fc^*^=kFc[1+0.001xFc^2^\l^3^/sin(2\q)]^-1/4^
_refine_ls_extinction_method SHELXL
_refine_ls_goodness_of_fit_ref 0.913
_refine_ls_hydrogen_treatment mixed
_refine_ls_matrix_type full
_refine_ls_number_parameters 206
_refine_ls_number_reflns 3278
_refine_ls_number_restraints 0
_refine_ls_restrained_S_all 0.913
_refine_ls_R_factor_all 0.0649
_refine_ls_R_factor_gt 0.0392
_refine_ls_shift/su_max 0.008
_refine_ls_shift/su_mean 0.000
_refine_ls_structure_factor_coef Fsqd
_refine_ls_weighting_details 'calc w=1/[\s^2^(Fo^2^)+(0.0708P)^2^+0.5981P] where P=(Fo^2^+2Fc^2^)/3'
_refine_ls_weighting_scheme calc
_refine_ls_wR_factor_gt 0.1096
_refine_ls_wR_factor_ref 0.1251
_reflns_number_gt 2402
_reflns_number_total 3278
_reflns_threshold_expression >2sigma(I)
_cod_depositor_comments
;
The following automatic conversions were performed:
'_exptl_absorpt_correction_type' value 'PSI-SCAN' changed to 'psi-scan'
according to '/home/saulius/struct/CIF-dictionaries/cif_core.dic'
dictionary named 'cif_core.dic' version 2.4.1 from 2010-06-29.

Automatic conversion script
Id: cif_fix_enum 1527 2010-12-29 10:47:43Z saulius 
;
_cod_original_sg_symbol_H-M P21/a
_cod_database_code 1100673

loop_
_symmetry_equiv_pos_as_xyz
'x, y, z'
'-x+1/2, y+1/2, -z'
'-x, -y, -z'
'x-1/2, -y-1/2, z'

loop_
_atom_site_label
_atom_site_type_symbol
_atom_site_fract_x
_atom_site_fract_y
_atom_site_fract_z
_atom_site_U_iso_or_equiv
_atom_site_adp_type
_atom_site_occupancy
_atom_site_symmetry_multiplicity
_atom_site_calc_flag
_atom_site_refinement_flags
_atom_site_disorder_assembly
_atom_site_disorder_group
Cl1 Cl -0.11931(7) -0.05025(8) 0.33676(9) 0.0855(3) Uani 1 1 d . . .
S1 S 0.03506(6) 0.16788(7) 0.34938(5) 0.0593(2) Uani 1 1 d . . .
N1 N 0.07713(15) 0.22845(19) 0.22407(15) 0.0457(4) Uani 1 1 d . . .
C9 C 0.03330(18) 0.1697(2) 0.12118(18) 0.0433(5) Uani 1 1 d . . .
C10 C -0.03972(19) 0.0678(2) 0.1487(2) 0.0513(5) Uani 1 1 d . . .
H10 H -0.0800 0.0057 0.0826 0.064(8) Uiso 1 1 d . . .
C11 C -0.04583(19) 0.0591(2) 0.2655(2) 0.0524(6) Uani 1 1 d . . .
C12 C 0.1450(2) 0.3448(3) 0.2261(2) 0.0627(7) Uani 1 1 d . . .
H12A H 0.2052 0.3362 0.2874 0.094 Uiso 1 1 calc R . .
H12B H 0.1028 0.4199 0.2420 0.094 Uiso 1 1 calc R . .
H12C H 0.1716 0.3550 0.1502 0.094 Uiso 1 1 calc R . .
O1 O 0.50119(13) 0.16372(17) 0.82071(14) 0.0509(4) Uani 1 1 d . . .
H1O H 0.517(2) 0.206(3) 0.887(3) 0.061(8) Uiso 1 1 d . . .
O2 O 0.45310(13) 0.09643(17) 0.58424(13) 0.0474(4) Uani 1 1 d . . .
H2O H 0.505(2) 0.066(3) 0.627(3) 0.063(8) Uiso 1 1 d . . .
O3 O 0.28995(14) 0.21621(19) 0.44537(13) 0.0523(4) Uani 1 1 d . . .
H3O H 0.331(3) 0.157(3) 0.426(3) 0.076(10) Uiso 1 1 d . . .
O4 O 0.13032(11) 0.54226(14) 0.71498(12) 0.0413(3) Uani 1 1 d . . .
O5 O 0.22955(13) 0.50300(16) 0.89011(13) 0.0491(4) Uani 1 1 d . . .
O21 O 0.05730(15) 0.20475(19) 0.02276(14) 0.0614(5) Uani 1 1 d . . .
C1 C 0.27029(15) 0.38081(19) 0.72718(16) 0.0322(4) Uani 1 1 d . . .
C2 C 0.35409(16) 0.32007(19) 0.80063(16) 0.0351(4) Uani 1 1 d . . .
H2 H 0.3674 0.3429 0.8807 0.042 Uiso 1 1 calc R . .
C3 C 0.41706(15) 0.2265(2) 0.75492(16) 0.0356(4) Uani 1 1 d . . .
C4 C 0.39577(15) 0.18978(19) 0.63543(17) 0.0352(4) Uani 1 1 d . . .
C5 C 0.31197(15) 0.2502(2) 0.56234(16) 0.0351(4) Uani 1 1 d . . .
C6 C 0.24978(15) 0.3460(2) 0.60725(16) 0.0355(4) Uani 1 1 d . . .
H6 H 0.1946 0.3869 0.5578 0.043 Uiso 1 1 calc R . .
C7 C 0.20303(15) 0.48236(19) 0.77388(16) 0.0335(4) Uani 1 1 d . . .
C8 C 0.1670(2) 0.5983(3) 0.9459(2) 0.0631(7) Uani 1 1 d . . .
H8A H 0.1955 0.6072 1.0283 0.095 Uiso 1 1 calc R . .
H8B H 0.0926 0.5706 0.9401 0.095 Uiso 1 1 calc R . .
H8C H 0.1711 0.6807 0.9063 0.095 Uiso 1 1 calc R . .

loop_
_atom_site_aniso_label
_atom_site_aniso_U_11
_atom_site_aniso_U_22
_atom_site_aniso_U_33
_atom_site_aniso_U_23
_atom_site_aniso_U_13
_atom_site_aniso_U_12
Cl1 0.0722(5) 0.0722(5) 0.1173(7) 0.0342(5) 0.0334(5) -0.0002(4)
S1 0.0682(4) 0.0728(5) 0.0371(3) 0.0038(3) 0.0077(3) -0.0025(3)
N1 0.0510(11) 0.0500(11) 0.0347(9) 0.0041(8) -0.0017(7) -0.0029(8)
C9 0.0431(11) 0.0479(12) 0.0367(10) 0.0015(9) -0.0047(8) 0.0075(9)
C10 0.0488(12) 0.0459(13) 0.0569(14) -0.0002(10) -0.0037(10) 0.0008(10)
C11 0.0448(12) 0.0466(13) 0.0664(15) 0.0116(11) 0.0092(10) 0.0073(10)
C12 0.0682(17) 0.0592(16) 0.0574(15) 0.0044(12) -0.0066(12) -0.0153(13)
O1 0.0537(9) 0.0585(10) 0.0368(8) -0.0099(7) -0.0094(7) 0.0227(8)
O2 0.0483(9) 0.0575(10) 0.0349(7) -0.0095(7) -0.0012(6) 0.0173(8)
O3 0.0542(9) 0.0714(11) 0.0287(7) -0.0126(7) -0.0058(6) 0.0187(9)
O4 0.0414(8) 0.0410(8) 0.0416(8) 0.0071(6) 0.0052(6) 0.0062(6)
O5 0.0537(9) 0.0559(9) 0.0365(8) -0.0114(7) -0.0004(6) 0.0188(8)
O21 0.0711(11) 0.0762(12) 0.0346(8) 0.0111(8) -0.0035(7) 0.0018(10)
C1 0.0317(9) 0.0348(9) 0.0300(8) 0.0006(7) 0.0033(7) -0.0020(7)
C2 0.0388(10) 0.0383(10) 0.0275(9) -0.0034(7) 0.0014(7) 0.0016(8)
C3 0.0365(10) 0.0389(10) 0.0300(9) 0.0003(8) -0.0014(7) 0.0041(8)
C4 0.0350(10) 0.0384(10) 0.0324(9) -0.0034(7) 0.0044(7) 0.0021(8)
C5 0.0346(9) 0.0436(11) 0.0262(8) -0.0040(8) 0.0003(7) -0.0021(8)
C6 0.0323(9) 0.0421(10) 0.0312(9) 0.0016(8) 0.0006(7) 0.0027(8)
C7 0.0349(9) 0.0341(10) 0.0320(9) 0.0025(7) 0.0053(7) -0.0033(7)
C8 0.0729(17) 0.0670(17) 0.0503(13) -0.0161(12) 0.0107(12) 0.0234(14)

loop_
_atom_type_symbol
_atom_type_description
_atom_type_scat_dispersion_real
_atom_type_scat_dispersion_imag
_atom_type_scat_source
Cl Cl 0.1484 0.1585 'International Tables Vol C Tables 4.2.6.8 and 6.1.1.4'
S S 0.1246 0.1234 'International Tables Vol C Tables 4.2.6.8 and 6.1.1.4'
O O 0.0106 0.0060 'International Tables Vol C Tables 4.2.6.8 and 6.1.1.4'
N N 0.0061 0.0033 'International Tables Vol C Tables 4.2.6.8 and 6.1.1.4'
C C 0.0033 0.0016 'International Tables Vol C Tables 4.2.6.8 and 6.1.1.4'
H H 0.0000 0.0000 'International Tables Vol C Tables 4.2.6.8 and 6.1.1.4'

loop_
_geom_angle_atom_site_label_1
_geom_angle_atom_site_label_2
_geom_angle_atom_site_label_3
_geom_angle
_geom_angle_site_symmetry_1
_geom_angle_site_symmetry_3
_geom_angle_publ_flag
N1 S1 C11 89.73(11) . . ?
C9 N1 C12 123.08(19) . . ?
C9 N1 S1 114.91(16) . . ?
C12 N1 S1 121.62(16) . . ?
O21 C9 N1 121.5(2) . . ?
O21 C9 C10 129.0(2) . . ?
N1 C9 C10 109.52(19) . . ?
C11 C10 C9 111.9(2) . . ?
C10 C11 Cl1 127.4(2) . . ?
C10 C11 S1 113.95(19) . . ?
Cl1 C11 S1 118.62(16) . . ?
C7 O5 C8 117.17(17) . . ?
C6 C1 C2 119.94(17) . . ?
C6 C1 C7 118.96(17) . . ?
C2 C1 C7 121.09(16) . . ?
C3 C2 C1 120.24(17) . . ?
O1 C3 C2 123.71(17) . . ?
O1 C3 C4 116.24(17) . . ?
C2 C3 C4 120.05(17) . . ?
O2 C4 C5 116.83(17) . . ?
O2 C4 C3 123.52(18) . . ?
C5 C4 C3 119.65(17) . . ?
O3 C5 C6 118.78(17) . . ?
O3 C5 C4 120.68(18) . . ?
C6 C5 C4 120.53(17) . . ?
C5 C6 C1 119.57(17) . . ?
O4 C7 O5 122.46(18) . . ?
O4 C7 C1 125.07(17) . . ?
O5 C7 C1 112.47(16) . . ?

loop_
_geom_bond_atom_site_label_1
_geom_bond_atom_site_label_2
_geom_bond_distance
_geom_bond_site_symmetry_2
_geom_bond_publ_flag
Cl1 C11 1.706(3) . ?
S1 N1 1.6846(19) . ?
S1 C11 1.709(3) . ?
N1 C9 1.363(3) . ?
N1 C12 1.459(3) . ?
C9 O21 1.238(3) . ?
C9 C10 1.441(3) . ?
C10 C11 1.334(4) . ?
O1 C3 1.368(2) . ?
O2 C4 1.362(2) . ?
O3 C5 1.362(2) . ?
O4 C7 1.221(2) . ?
O5 C7 1.332(2) . ?
O5 C8 1.439(3) . ?
C1 C6 1.395(3) . ?
C1 C2 1.397(3) . ?
C1 C7 1.471(3) . ?
C2 C3 1.376(3) . ?
C3 C4 1.396(3) . ?
C4 C5 1.393(3) . ?
C5 C6 1.382(3) . ?

loop_
_cod_related_entry_id
_cod_related_entry_code
_cod_related_entry_database
1 21122553 ChemSpider
